data_2218398
loop_
_publ_author_name
'D\'iaz de Vivar, M. Enriqueta'
'Baggio, Sergio'
'Ib\'a\~nez, Andr\'es'
'Baggio, Ricardo'

_publ_section_title
;
 Disodium zinc bis(sulfate) tetrahydrate (zinc astrakanite) revisited
;
_journal_coeditor_code FI2061
_journal_issue 6
_journal_name_full 'Acta Crystallographica Section E'
_journal_page_first i30
_journal_page_last i31
_journal_paper_doi 10.1107/S1600536808009719
_journal_volume 64
_journal_year 2008
_chemical_formula_iupac '[Na2 Zn (S O4)2 (H2 O)4]'
_chemical_formula_moiety 'H8 O12 S2 Zn , 2Na'
_chemical_formula_sum 'H8 Na2 O12 S2 Zn'
_chemical_formula_weight 375.53
_chemical_name_common 'Zn Astrakanite'
_chemical_name_systematic
;
poly[tetra-\m-aqua-di-\m--sulfato-zinc(II)disodium(I)]
;
_space_group_IT_number 14
_symmetry_cell_setting monoclinic
_symmetry_space_group_name_Hall '-P 2ybc'
_symmetry_space_group_name_H-M 'P 1 21/c 1'
_atom_sites_solution_hydrogens geom
_atom_sites_solution_primary direct
_atom_sites_solution_secondary difmap
_audit_creation_method SHELXL97
_cell_angle_alpha 90.00
_cell_angle_beta 99.9580(10)
_cell_angle_gamma 90.00
_cell_formula_units_Z 2
_cell_length_a 5.5075(2)
_cell_length_b 8.2127(3)
_cell_length_c 11.0559(4)
_cell_measurement_reflns_used 3942
_cell_measurement_temperature 170(2)
_cell_measurement_theta_max 26.74
_cell_measurement_theta_min 3.80
_cell_volume 492.54(3)
_computing_cell_refinement 'SAINT (Bruker, 2001)'
_computing_data_collection 'SMART (Bruker, 2001)'
_computing_data_reduction 'SAINT (Bruker, 2001)'
_computing_molecular_graphics 'SHELXTL (Sheldrick, 2008)'
_computing_publication_material 'SHELXTL (Sheldrick, 2008) and PLATON (Spek, 2003)'
_computing_structure_refinement 'SHELXL97 (Sheldrick, 2008)'
_computing_structure_solution 'SHELXS97 (Sheldrick, 2008)'
_diffrn_ambient_temperature 170(2)
_diffrn_measured_fraction_theta_full 0.996
_diffrn_measured_fraction_theta_max 0.918
_diffrn_measurement_device_type 'Bruker SMART CCD'
_diffrn_measurement_method '\f and \w'
_diffrn_radiation_monochromator graphite
_diffrn_radiation_source 'fine-focus sealed tube'
_diffrn_radiation_type MoK\a
_diffrn_radiation_wavelength 0.71073
_diffrn_reflns_av_R_equivalents 0.0119
_diffrn_reflns_av_sigmaI/netI 0.0125
_diffrn_reflns_limit_h_max 7
_diffrn_reflns_limit_h_min -6
_diffrn_reflns_limit_k_max 10
_diffrn_reflns_limit_k_min -10
_diffrn_reflns_limit_l_max 14
_diffrn_reflns_limit_l_min -13
_diffrn_reflns_number 3533
_diffrn_reflns_theta_full 26.00
_diffrn_reflns_theta_max 27.87
_diffrn_reflns_theta_min 3.11
_diffrn_standards_number 0
_exptl_absorpt_coefficient_mu 3.066
_exptl_absorpt_correction_T_max 0.728
_exptl_absorpt_correction_T_min 0.452
_exptl_absorpt_correction_type multi-scan
_exptl_absorpt_process_details '(SADABS; Sheldrick, 1996)'
_exptl_crystal_colour colourless
_exptl_crystal_density_diffrn 2.539
_exptl_crystal_density_method 'not measured'
_exptl_crystal_description prism
_exptl_crystal_F_000 376
_exptl_crystal_size_max 0.30
_exptl_crystal_size_mid 0.20
_exptl_crystal_size_min 0.10
_refine_diff_density_max 0.290
_refine_diff_density_min -0.530
_refine_ls_extinction_coef 0.080(4)
_refine_ls_extinction_expression Fc^*^=kFc[1+0.001xFc^2^\l^3^/sin(2\q)]^-1/4^
_refine_ls_extinction_method 'SHELXL97 (Sheldrick, 2008)'
_refine_ls_goodness_of_fit_ref 1.000
_refine_ls_hydrogen_treatment mixed
_refine_ls_matrix_type full
_refine_ls_number_parameters 96
_refine_ls_number_reflns 1080
_refine_ls_number_restraints 6
_refine_ls_restrained_S_all 1.000
_refine_ls_R_factor_all 0.0177
_refine_ls_R_factor_gt 0.0174
_refine_ls_shift/su_max_lt 0.001
_refine_ls_shift/su_mean 0.000
_refine_ls_structure_factor_coef Fsqd
_refine_ls_weighting_details 'calc w = 1/[\s^2^(Fo^2^)+(0.0408P)^2^+0.265P] where P=(Fo^2^+2Fc^2^)/3'
_refine_ls_weighting_scheme calc
_refine_ls_wR_factor_gt 0.0535
_refine_ls_wR_factor_ref 0.0542
_reflns_number_gt 1062
_reflns_number_total 1080
_reflns_threshold_expression I>2\s(I)
_cod_data_source_file fi2061.cif
_cod_data_source_block I
_cod_original_sg_symbol_H-M 'P 21/c'
_cod_database_code 2218398
_cod_database_fobs_code 2218398

loop_
_symmetry_equiv_pos_as_xyz
'x, y, z'
'-x, y+1/2, -z+1/2'
'-x, -y, -z'
'x, -y-1/2, z-1/2'

loop_
_atom_site_type_symbol
_atom_site_label
_atom_site_fract_x
_atom_site_fract_y
_atom_site_fract_z
_atom_site_U_iso_or_equiv
_atom_site_adp_type
_atom_site_calc_flag
_atom_site_refinement_flags
_atom_site_occupancy
Zn Zn1 0.0000 0.0000 0.0000 0.00887(13) Uani d S 1
Na Na1 0.12607(11) 0.07173(8) 0.36217(5) 0.01231(17) Uani d . 1
S S1 0.37405(6) 0.28842(4) 0.13609(3) 0.00821(14) Uani d . 1
O O1 0.3516(2) 0.27120(14) 0.26765(10) 0.0127(2) Uani d . 1
O O2 0.2085(2) 0.41630(14) 0.07871(10) 0.0136(3) Uani d . 1
O O3 0.3186(2) 0.13129(14) 0.07174(10) 0.0134(2) Uani d . 1
O O4 0.63500(19) 0.32955(13) 0.13056(10) 0.0127(2) Uani d . 1
O O1W -0.1247(2) 0.03807(16) 0.16331(10) 0.0110(2) Uani d D 1
O O2W 0.1753(2) -0.21442(13) 0.08065(10) 0.0115(2) Uani d D 1
H H1WA -0.215(5) -0.032(3) 0.179(2) 0.028(7) Uiso d D 1
H H1WB -0.207(4) 0.123(2) 0.156(2) 0.023(6) Uiso d D 1
H H2WA 0.299(4) -0.203(3) 0.1341(18) 0.021(6) Uiso d D 1
H H2WB 0.213(5) -0.278(3) 0.032(2) 0.034(7) Uiso d D 1

loop_
_atom_site_aniso_label
_atom_site_aniso_U_11
_atom_site_aniso_U_22
_atom_site_aniso_U_33
_atom_site_aniso_U_12
_atom_site_aniso_U_13
_atom_site_aniso_U_23
Zn1 0.01021(18) 0.00753(17) 0.00909(17) -0.00024(7) 0.00231(11) -0.00054(7)
Na1 0.0133(3) 0.0116(3) 0.0118(3) -0.0002(2) 0.0015(2) 0.0005(2)
S1 0.0083(2) 0.0075(2) 0.0089(2) 0.00016(12) 0.00150(13) -0.00049(12)
O1 0.0156(6) 0.0130(5) 0.0101(5) 0.0014(4) 0.0034(4) 0.0013(4)
O2 0.0149(5) 0.0139(6) 0.0119(5) 0.0051(4) 0.0017(4) 0.0017(4)
O3 0.0111(5) 0.0109(5) 0.0179(5) -0.0016(4) 0.0022(4) -0.0054(4)
O4 0.0103(5) 0.0110(5) 0.0176(5) -0.0021(4) 0.0042(4) -0.0016(4)
O1W 0.0114(5) 0.0098(5) 0.0122(5) 0.0000(4) 0.0035(4) 0.0002(4)
O2W 0.0120(5) 0.0100(5) 0.0118(5) 0.0007(4) -0.0002(4) -0.0017(4)

loop_
_atom_type_symbol
_atom_type_description
_atom_type_scat_dispersion_real
_atom_type_scat_dispersion_imag
_atom_type_scat_source
O O 0.0106 0.0060 'International Tables Vol C Tables 4.2.6.8 and 6.1.1.4'
H H 0.0000 0.0000 'International Tables Vol C Tables 4.2.6.8 and 6.1.1.4'
Na Na 0.0362 0.0249 'International Tables Vol C Tables 4.2.6.8 and 6.1.1.4'
S S 0.1246 0.1234 'International Tables Vol C Tables 4.2.6.8 and 6.1.1.4'
Ni Ni 0.3393 1.1124 'International Tables Vol C Tables 4.2.6.8 and 6.1.1.4'

loop_
_geom_angle_atom_site_label_1
_geom_angle_atom_site_label_2
_geom_angle_atom_site_label_3
_geom_angle_site_symmetry_1
_geom_angle_site_symmetry_3
_geom_angle
O1W Zn1 O1W 3 . 180.00(9)
O1W Zn1 O3 3 . 91.46(4)
O1W Zn1 O3 . . 88.54(4)
O1W Zn1 O3 3 3 88.54(4)
O1W Zn1 O3 . 3 91.46(4)
O3 Zn1 O3 . 3 180.00(8)
O1W Zn1 O2W 3 . 92.62(5)
O1W Zn1 O2W . . 87.38(5)
O3 Zn1 O2W . . 88.72(4)
O3 Zn1 O2W 3 . 91.28(4)
O1W Zn1 O2W 3 3 87.38(5)
O1W Zn1 O2W . 3 92.62(5)
O3 Zn1 O2W . 3 91.28(4)
O3 Zn1 O2W 3 3 88.72(4)
O2W Zn1 O2W . 3 180.00(7)
O2 Na1 O4 4_566 2_645 89.56(4)
O2 Na1 O1 4_566 . 112.94(4)
O4 Na1 O1 2_645 . 105.09(4)
O2 Na1 O1W 4_566 . 155.87(5)
O4 Na1 O1W 2_645 . 99.32(5)
O1 Na1 O1W . . 86.50(4)
O2 Na1 O2 4_566 2_545 76.71(4)
O4 Na1 O2 2_645 2_545 89.57(4)
O1 Na1 O2 . 2_545 162.11(5)
O1W Na1 O2 . 2_545 80.94(4)
O2 Na1 O2W 4_566 2 75.00(4)
O4 Na1 O2W 2_645 2 160.12(5)
O1 Na1 O2W . 2 92.61(4)
O1W Na1 O2W . 2 90.58(4)
O2 Na1 O2W 2_545 2 74.93(4)
O2 S1 O3 . . 110.89(7)
O2 S1 O1 . . 109.97(6)
O3 S1 O1 . . 110.00(7)
O2 S1 O4 . . 110.71(7)
O3 S1 O4 . . 107.38(6)
O1 S1 O4 . . 107.81(7)
S1 O1 Na1 . . 128.83(7)
S1 O2 Na1 . 4_565 117.79(6)
S1 O2 Na1 . 2 135.07(7)
Na1 O2 Na1 4_565 2 103.29(4)
S1 O3 Zn1 . . 136.09(7)
S1 O4 Na1 . 2_655 136.15(7)
Zn1 O1W Na1 . . 126.34(5)
Zn1 O1W H1WA . . 113(2)
Na1 O1W H1WA . . 99.6(19)
Zn1 O1W H1WB . . 107.7(17)
Na1 O1W H1WB . . 102.0(17)
H1WA O1W H1WB . . 106(2)
Zn1 O2W Na1 . 2_545 113.77(5)
Zn1 O2W H2WA . . 117.7(16)
Na1 O2W H2WA 2_545 . 112.8(17)
Zn1 O2W H2WB . . 114.1(18)
Na1 O2W H2WB 2_545 . 89(2)
H2WA O2W H2WB . . 106(2)

loop_
_geom_bond_atom_site_label_1
_geom_bond_atom_site_label_2
_geom_bond_site_symmetry_2
_geom_bond_distance
_geom_bond_publ_flag
Zn1 O1W 3 2.0636(11) ?
Zn1 O1W . 2.0636(11) y
Zn1 O3 . 2.0952(11) y
Zn1 O3 3 2.0952(11) ?
Zn1 O2W . 2.1285(11) y
Zn1 O2W 3 2.1285(11) ?
Na1 O2 4_566 2.3603(12) y
Na1 O4 2_645 2.3786(12) y
Na1 O1 . 2.4016(12) y
Na1 O1W . 2.4017(12) y
Na1 O2 2_545 2.4224(13) y
Na1 O2W 2 2.5694(13) y
Na1 Na1 3_556 3.7507(12) ?
S1 O2 . 1.4619(11) ?
S1 O3 . 1.4797(11) ?
S1 O1 . 1.4876(11) ?
S1 O4 . 1.4878(11) ?
O1W H1WA . 0.800(17) ?
O1W H1WB . 0.832(16) ?
O2W H2WA . 0.826(16) ?
O2W H2WB . 0.805(16) ?

loop_
_geom_hbond_atom_site_label_D
_geom_hbond_atom_site_label_H
_geom_hbond_atom_site_label_A
_geom_hbond_site_symmetry_A
_geom_hbond_distance_DH
_geom_hbond_distance_HA
_geom_hbond_distance_DA
_geom_hbond_angle_DHA
O1W H1WA O1 2_545 0.800(17) 1.916(17) 2.6977(17) 165(3)
O1W H1WB O4 1_455 0.832(16) 1.901(16) 2.7288(17) 173(2)
O2W H2WA O1 2_645 0.826(16) 2.051(18) 2.8468(16) 162(2)
O2W H2WB O4 3_655 0.805(16) 2.15(2) 2.8779(16) 151(3)
